data_1515580
loop_
_publ_author_name
'Liu, Peng'
'Liu, Yungen'
'Wong, Ella Lai-Ming'
'Xiang, Song'
'Che, Chi-Ming'

_publ_section_title
;
 Iron oligopyridine complexes as efficient catalysts for practical
 oxidation of arenes, alkanes, tertiary amines and N-acyl cyclic amines
 with Oxone
;
_journal_issue 11
_journal_name_full 'Chemical Science'
_journal_page_first 2187
_journal_paper_doi 10.1039/c1sc00234a
_journal_volume 2
_journal_year 2011
_chemical_formula_moiety 'C50 H42 Cl4 Fe2 N10 O21'
_chemical_formula_sum 'C50 H42 Cl4 Fe2 N10 O21'
_chemical_formula_weight 1372.44
_chemical_name_systematic
;
?
;
_space_group_IT_number 14
_symmetry_cell_setting monoclinic
_symmetry_space_group_name_Hall '-P 2yn'
_symmetry_space_group_name_H-M 'P 1 21/n 1'
_atom_sites_solution_hydrogens geom
_atom_sites_solution_primary direct
_atom_sites_solution_secondary difmap
_audit_creation_method SHELXL-97
_cell_angle_alpha 90.00
_cell_angle_beta 101.45(2)
_cell_angle_gamma 90.00
_cell_formula_units_Z 4
_cell_length_a 19.005(4)
_cell_length_b 14.428(3)
_cell_length_c 20.463(4)
_cell_measurement_reflns_used 0
_cell_measurement_temperature 301(2)
_cell_measurement_theta_max 0
_cell_measurement_theta_min 0
_cell_volume 5499(2)
_computing_molecular_graphics 'Ortep-3 for Windows (Farrugia, 1997)'
_computing_publication_material 'WinGX publication routines (Farrugia, 1999)'
_computing_structure_refinement 'SHELXL-97 (Sheldrick, 1997)'
_computing_structure_solution 'SHELXS-97 (Sheldrick, 1997)'
_diffrn_ambient_temperature 301(2)
_diffrn_measured_fraction_theta_full 0.998
_diffrn_measured_fraction_theta_max 0.998
_diffrn_radiation_monochromator graphite
_diffrn_radiation_source 'fine-focus sealed tube'
_diffrn_radiation_type MoK\a
_diffrn_radiation_wavelength 0.71073
_diffrn_reflns_av_R_equivalents 0.0400
_diffrn_reflns_av_sigmaI/netI 0.0466
_diffrn_reflns_limit_h_max 23
_diffrn_reflns_limit_h_min -23
_diffrn_reflns_limit_k_max 17
_diffrn_reflns_limit_k_min -15
_diffrn_reflns_limit_l_max 23
_diffrn_reflns_limit_l_min -24
_diffrn_reflns_number 32237
_diffrn_reflns_theta_full 25.68
_diffrn_reflns_theta_max 25.68
_diffrn_reflns_theta_min 1.63
_exptl_absorpt_coefficient_mu 0.813
_exptl_absorpt_correction_type none
_exptl_crystal_colour orange
_exptl_crystal_density_diffrn 1.658
_exptl_crystal_density_method 'not measured'
_exptl_crystal_description prism
_exptl_crystal_F_000 2800
_exptl_crystal_size_max 0.3
_exptl_crystal_size_mid 0.25
_exptl_crystal_size_min 0.1
_refine_diff_density_max 0.871
_refine_diff_density_min -0.619
_refine_diff_density_rms 0.080
_refine_ls_extinction_method none
_refine_ls_goodness_of_fit_ref 1.036
_refine_ls_hydrogen_treatment ride-on
_refine_ls_matrix_type full
_refine_ls_number_parameters 773
_refine_ls_number_reflns 10430
_refine_ls_number_restraints 116
_refine_ls_restrained_S_all 1.151
_refine_ls_R_factor_all 0.1054
_refine_ls_R_factor_gt 0.0609
_refine_ls_shift/su_max 0.001
_refine_ls_shift/su_mean 0.000
_refine_ls_structure_factor_coef Fsqd
_refine_ls_weighting_details 'calc w=1/[\s^2^(Fo^2^)+(0.1059P)^2^+4.6055P] where P=(Fo^2^+2Fc^2^)/3'
_refine_ls_weighting_scheme calc
_refine_ls_wR_factor_gt 0.1688
_refine_ls_wR_factor_ref 0.1973
_reflns_number_gt 6365
_reflns_number_total 10430
_reflns_threshold_expression >2sigma(I)
_cod_data_source_file c1sc00234a.txt
_cod_data_source_block wt1713
_cod_original_sg_symbol_H-M 'P 21/n'
_cod_database_code 1515580

loop_
_symmetry_equiv_pos_as_xyz
'x, y, z'
'-x+1/2, y+1/2, -z+1/2'
'-x, -y, -z'
'x-1/2, -y-1/2, z-1/2'

loop_
_atom_site_label
_atom_site_type_symbol
_atom_site_fract_x
_atom_site_fract_y
_atom_site_fract_z
_atom_site_U_iso_or_equiv
_atom_site_adp_type
_atom_site_occupancy
_atom_site_symmetry_multiplicity
_atom_site_calc_flag
_atom_site_refinement_flags
_atom_site_disorder_assembly
_atom_site_disorder_group
C1 C 0.7064(3) 0.6494(4) 0.1052(3) 0.0549(14) Uani 1 1 d . . .
H1 H 0.7263 0.6113 0.0770 0.066 Uiso 1 1 calc R . .
C2 C 0.6492(3) 0.6157(5) 0.1303(4) 0.0685(18) Uani 1 1 d . . .
H2 H 0.6305 0.5570 0.1187 0.082 Uiso 1 1 calc R . .
C3 C 0.6209(4) 0.6706(5) 0.1725(4) 0.079(2) Uani 1 1 d . . .
H3 H 0.5829 0.6494 0.1910 0.095 Uiso 1 1 calc R . .
C4 C 0.6487(3) 0.7582(5) 0.1880(3) 0.0659(17) Uani 1 1 d . . .
H4 H 0.6294 0.7967 0.2163 0.079 Uiso 1 1 calc R . .
C5 C 0.7058(3) 0.7879(4) 0.1608(3) 0.0489(13) Uani 1 1 d . . .
C6 C 0.7337(3) 0.8828(4) 0.1695(3) 0.0489(13) Uani 1 1 d . . .
C7 C 0.7168(4) 0.9454(5) 0.2155(3) 0.0678(18) Uani 1 1 d . . .
H7 H 0.6888 0.9270 0.2457 0.081 Uiso 1 1 calc R . .
C8 C 0.7417(4) 1.0336(5) 0.2162(4) 0.076(2) Uani 1 1 d . . .
H8 H 0.7309 1.0754 0.2473 0.091 Uiso 1 1 calc R . .
C9 C 0.7829(4) 1.0623(5) 0.1712(3) 0.0657(17) Uani 1 1 d . . .
H9 H 0.7993 1.1229 0.1707 0.079 Uiso 1 1 calc R . .
C10 C 0.7984(3) 0.9962(4) 0.1269(3) 0.0479(13) Uani 1 1 d . . .
C12 C 0.8405(3) 1.0168(4) 0.0758(3) 0.0477(13) Uani 1 1 d . . .
C13 C 0.8611(3) 1.1060(4) 0.0606(3) 0.0614(16) Uani 1 1 d . . .
H13 H 0.8507 1.1570 0.0848 0.074 Uiso 1 1 calc R . .
C14 C 0.8969(3) 1.1161(4) 0.0090(3) 0.0645(17) Uani 1 1 d . . .
H14 H 0.9101 1.1749 -0.0029 0.077 Uiso 1 1 calc R . .
C15 C 0.9137(3) 1.0382(4) -0.0255(3) 0.0577(16) Uani 1 1 d . . .
H15 H 0.9383 1.0443 -0.0603 0.069 Uiso 1 1 calc R . .
C16 C 0.8932(3) 0.9522(4) -0.0070(3) 0.0459(13) Uani 1 1 d . . .
C17 C 0.9108(3) 0.8638(4) -0.0361(3) 0.0478(13) Uani 1 1 d . . .
C18 C 0.9430(3) 0.8562(5) -0.0907(3) 0.0595(16) Uani 1 1 d . . .
H18 H 0.9552 0.9087 -0.1122 0.071 Uiso 1 1 calc R . .
C19 C 0.9566(3) 0.7689(6) -0.1124(3) 0.0664(18) Uani 1 1 d . . .
H19 H 0.9779 0.7624 -0.1493 0.080 Uiso 1 1 calc R . .
C20 C 0.9394(3) 0.6919(5) -0.0804(3) 0.0608(17) Uani 1 1 d . . .
H20 H 0.9484 0.6330 -0.0953 0.073 Uiso 1 1 calc R . .
C21 C 0.9077(3) 0.7033(4) -0.0242(3) 0.0478(13) Uani 1 1 d . . .
C22 C 0.8915(3) 0.6281(4) 0.0187(3) 0.0491(13) Uani 1 1 d . . .
C23 C 0.9095(3) 0.5369(5) 0.0107(4) 0.0665(18) Uani 1 1 d . . .
H23 H 0.9264 0.5184 -0.0269 0.080 Uiso 1 1 calc R . .
C24 C 0.9021(3) 0.4741(5) 0.0588(4) 0.077(2) Uani 1 1 d . . .
H24 H 0.9114 0.4117 0.0529 0.092 Uiso 1 1 calc R . .
C25 C 0.8811(3) 0.5031(5) 0.1160(4) 0.0710(19) Uani 1 1 d . . .
H25 H 0.8798 0.4622 0.1508 0.085 Uiso 1 1 calc R . .
C26 C 0.8618(3) 0.5958(4) 0.1200(3) 0.0568(15) Uani 1 1 d . . .
H26 H 0.8469 0.6161 0.1582 0.068 Uiso 1 1 calc R . .
C27 C 0.5521(3) 0.6685(5) -0.0883(4) 0.0688(18) Uani 1 1 d . . .
H27 H 0.5677 0.6413 -0.1241 0.083 Uiso 1 1 calc R . .
C28 C 0.4955(4) 0.6285(6) -0.0658(4) 0.092(2) Uani 1 1 d . . .
H28 H 0.4735 0.5753 -0.0858 0.110 Uiso 1 1 calc R . .
C29 C 0.4724(4) 0.6693(7) -0.0127(5) 0.099(3) Uani 1 1 d . . .
H29 H 0.4356 0.6424 0.0048 0.118 Uiso 1 1 calc R . .
C30 C 0.5041(4) 0.7501(6) 0.0140(4) 0.077(2) Uani 1 1 d . . .
H30 H 0.4883 0.7792 0.0489 0.092 Uiso 1 1 calc R . .
C31 C 0.5596(3) 0.7875(5) -0.0116(3) 0.0564(15) Uani 1 1 d . . .
C32 C 0.5888(3) 0.8811(4) 0.0054(3) 0.0518(14) Uani 1 1 d . . .
C33 C 0.5711(4) 0.9371(6) 0.0550(3) 0.075(2) Uani 1 1 d . . .
H33 H 0.5426 0.9148 0.0836 0.090 Uiso 1 1 calc R . .
C34 C 0.5971(4) 1.0272(6) 0.0605(4) 0.083(2) Uani 1 1 d . . .
H34 H 0.5850 1.0662 0.0928 0.099 Uiso 1 1 calc R . .
C35 C 0.6402(4) 1.0597(5) 0.0193(4) 0.075(2) Uani 1 1 d . . .
H35 H 0.6581 1.1199 0.0234 0.090 Uiso 1 1 calc R . .
C36 C 0.6564(3) 0.9996(4) -0.0289(3) 0.0551(15) Uani 1 1 d . . .
C37 C 0.7032(3) 1.0233(4) -0.0752(3) 0.0528(14) Uani 1 1 d . . .
C38 C 0.7266(3) 1.1129(4) -0.0861(4) 0.0679(18) Uani 1 1 d . . .
H38 H 0.7126 1.1629 -0.0630 0.082 Uiso 1 1 calc R . .
C39 C 0.7701(4) 1.1264(5) -0.1309(4) 0.079(2) Uani 1 1 d . . .
H39 H 0.7871 1.1853 -0.1377 0.095 Uiso 1 1 calc R . .
C40 C 0.7886(3) 1.0516(5) -0.1658(3) 0.0694(19) Uani 1 1 d . . .
H40 H 0.8177 1.0598 -0.1968 0.083 Uiso 1 1 calc R . .
C41 C 0.7633(3) 0.9640(4) -0.1543(3) 0.0523(14) Uani 1 1 d . . .
C42 C 0.7813(3) 0.8795(4) -0.1859(3) 0.0506(14) Uani 1 1 d . . .
C43 C 0.8199(3) 0.8778(5) -0.2373(3) 0.0665(18) Uani 1 1 d . . .
H43 H 0.8336 0.9325 -0.2553 0.080 Uiso 1 1 calc R . .
C44 C 0.8372(4) 0.7933(7) -0.2605(3) 0.078(2) Uani 1 1 d . . .
H44 H 0.8623 0.7902 -0.2951 0.094 Uiso 1 1 calc R . .
C45 C 0.8176(3) 0.7139(6) -0.2328(3) 0.0683(19) Uani 1 1 d . . .
H45 H 0.8305 0.6566 -0.2476 0.082 Uiso 1 1 calc R . .
C46 C 0.7787(3) 0.7187(4) -0.1832(3) 0.0504(14) Uani 1 1 d . . .
C47 C 0.7577(3) 0.6386(4) -0.1479(3) 0.0526(14) Uani 1 1 d . . .
C48 C 0.7840(3) 0.5494(5) -0.1552(4) 0.0698(19) Uani 1 1 d . . .
H48 H 0.8132 0.5386 -0.1859 0.084 Uiso 1 1 calc R . .
C49 C 0.7669(4) 0.4788(5) -0.1174(4) 0.081(2) Uani 1 1 d . . .
H49 H 0.7837 0.4192 -0.1226 0.097 Uiso 1 1 calc R . .
C50 C 0.7243(4) 0.4959(5) -0.0714(4) 0.077(2) Uani 1 1 d . . .
H50 H 0.7124 0.4487 -0.0446 0.093 Uiso 1 1 calc R . .
C51 C 0.7002(3) 0.5850(4) -0.0665(3) 0.0604(15) Uani 1 1 d . . .
H51 H 0.6720 0.5968 -0.0352 0.072 Uiso 1 1 calc R . .
Cl1 Cl 0.73385(11) 0.31889(11) 0.08943(11) 0.0771(5) Uani 1 1 d . . .
Cl2 Cl 0.57457(9) 0.81449(14) -0.35985(9) 0.0767(5) Uani 1 1 d D . .
Cl3 Cl 0.97818(9) 0.59867(14) -0.28337(10) 0.0741(5) Uani 1 1 d . . .
Cl4 Cl 1.00393(10) 0.99571(13) 0.24472(10) 0.0764(5) Uani 1 1 d D . .
Fe1 Fe 0.81719(4) 0.80226(5) 0.06458(3) 0.0361(2) Uani 1 1 d . . .
Fe2 Fe 0.68668(4) 0.80839(5) -0.08738(4) 0.0385(2) Uani 1 1 d . . .
O1 O 0.74781(17) 0.7959(2) -0.00880(17) 0.0403(8) Uani 1 1 d . . .
O2 O 0.9042(2) 0.8085(3) 0.15118(19) 0.0539(10) Uani 1 1 d . . .
O3 O 0.6125(2) 0.8134(3) -0.17845(19) 0.0571(10) Uani 1 1 d . . .
O4 O 0.8004(4) 0.3057(4) 0.1341(4) 0.125(2) Uani 1 1 d . . .
O5 O 0.7101(3) 0.4101(3) 0.0916(4) 0.122(2) Uani 1 1 d . . .
O6 O 0.7421(6) 0.2977(5) 0.0255(4) 0.171(4) Uani 1 1 d . . .
O7 O 0.6842(4) 0.2549(5) 0.1042(4) 0.142(3) Uani 1 1 d . . .
O8 O 0.5576(5) 0.7197(6) -0.3851(5) 0.090(3) Uiso 0.50 1 d PD A 1
O8' O 0.5601(8) 0.9217(8) -0.3719(8) 0.147(3) Uiso 0.50 1 d PD A 2
O9' O 0.5891(8) 0.8015(11) -0.4199(6) 0.147(3) Uiso 0.50 1 d PD A 2
O9 O 0.5755(7) 0.8686(9) -0.4138(6) 0.128(5) Uiso 0.50 1 d PD A 1
O10 O 0.5157(4) 0.8334(6) -0.3251(5) 0.065(3) Uiso 0.50 1 d PD A 1
O10' O 0.6394(8) 0.8268(13) -0.3102(8) 0.147(3) Uiso 0.50 1 d PD A 2
O11 O 0.6393(4) 0.8090(6) -0.3127(4) 0.0468(19) Uiso 0.50 1 d PD A 1
O12 O 0.9220(4) 0.5441(5) -0.2743(6) 0.185(4) Uani 1 1 d . . .
O13 O 0.9546(4) 0.6503(7) -0.3402(4) 0.174(4) Uani 1 1 d . . .
O14 O 0.9960(5) 0.6553(8) -0.2325(5) 0.227(6) Uani 1 1 d . . .
O15 O 1.0405(3) 0.5482(4) -0.2879(3) 0.1025(18) Uani 1 1 d . . .
O16 O 0.9535(6) 0.9575(9) 0.2790(6) 0.107(5) Uiso 0.50 1 d PD B 1
O16' O 0.9396(6) 0.9497(8) 0.2534(6) 0.088(4) Uiso 0.50 1 d PD B 2
O17 O 0.9922(5) 0.9694(6) 0.1744(4) 0.080(3) Uiso 0.50 1 d PD B 1
O17' O 1.0473(7) 1.0164(10) 0.3050(6) 0.143(5) Uiso 0.50 1 d PD B 2
O18' O 1.0366(9) 0.9497(11) 0.1989(8) 0.191(8) Uiso 0.50 1 d PD B 2
O18 O 1.0740(4) 0.9529(6) 0.2742(5) 0.077(3) Uiso 0.50 1 d PD B 1
O19' O 0.9802(7) 1.0879(7) 0.2159(6) 0.110(4) Uiso 0.50 1 d PD B 2
O19 O 1.0102(6) 1.0929(6) 0.2486(6) 0.096(4) Uiso 0.50 1 d PD B 1
O20 O 0.4801(2) 0.8597(4) -0.1759(3) 0.0863(15) Uani 1 1 d . . .
O21 O 0.3614(4) 0.7545(7) -0.2255(4) 0.155(3) Uani 1 1 d . . .
N1 N 0.7348(2) 0.7338(3) 0.1190(2) 0.0449(10) Uani 1 1 d . . .
N2 N 0.7753(2) 0.9085(3) 0.1264(2) 0.0436(10) Uani 1 1 d . . .
N3 N 0.8560(2) 0.9424(3) 0.0425(2) 0.0416(10) Uani 1 1 d . . .
N4 N 0.8931(2) 0.7887(3) -0.0041(2) 0.0435(10) Uani 1 1 d . . .
N5 N 0.8638(2) 0.6565(3) 0.0715(2) 0.0443(10) Uani 1 1 d . . .
N6 N 0.5858(2) 0.7451(3) -0.0608(2) 0.0511(11) Uani 1 1 d . . .
N7 N 0.6314(2) 0.9123(3) -0.0350(2) 0.0472(11) Uani 1 1 d . . .
N8 N 0.7215(2) 0.9511(3) -0.1091(2) 0.0486(11) Uani 1 1 d . . .
N9 N 0.7605(2) 0.8008(3) -0.1598(2) 0.0459(11) Uani 1 1 d . . .
N10 N 0.7147(2) 0.6558(3) -0.1041(2) 0.0492(11) Uani 1 1 d . . .
O11' O 0.5192(8) 0.7971(10) -0.3309(8) 0.147(3) Uiso 0.50 1 d PD A 2

loop_
_atom_site_aniso_label
_atom_site_aniso_U_11
_atom_site_aniso_U_22
_atom_site_aniso_U_33
_atom_site_aniso_U_23
_atom_site_aniso_U_13
_atom_site_aniso_U_12
C1 0.049(3) 0.057(4) 0.057(4) 0.006(3) 0.005(3) -0.005(3)
C2 0.055(4) 0.065(4) 0.084(5) 0.013(4) 0.010(4) -0.005(3)
C3 0.060(4) 0.093(6) 0.090(5) 0.034(4) 0.029(4) -0.002(4)
C4 0.066(4) 0.074(4) 0.067(4) 0.014(4) 0.033(3) 0.011(3)
C5 0.043(3) 0.063(4) 0.040(3) 0.010(3) 0.007(2) 0.006(3)
C6 0.043(3) 0.066(4) 0.037(3) -0.002(3) 0.006(2) 0.008(3)
C7 0.067(4) 0.086(5) 0.054(4) -0.018(4) 0.021(3) 0.005(4)
C8 0.078(5) 0.084(5) 0.064(4) -0.033(4) 0.013(4) 0.006(4)
C9 0.072(4) 0.060(4) 0.060(4) -0.019(3) 0.003(3) 0.007(3)
C10 0.044(3) 0.052(3) 0.044(3) -0.008(3) 0.000(2) 0.004(2)
C12 0.040(3) 0.045(3) 0.051(3) -0.006(3) -0.010(2) 0.000(2)
C13 0.056(4) 0.050(3) 0.072(4) 0.002(3) -0.004(3) -0.001(3)
C14 0.055(4) 0.056(4) 0.074(4) 0.017(3) -0.009(3) -0.011(3)
C15 0.039(3) 0.074(4) 0.056(4) 0.019(3) -0.001(3) -0.009(3)
C16 0.034(3) 0.061(3) 0.039(3) 0.008(3) -0.001(2) -0.004(2)
C17 0.030(3) 0.075(4) 0.037(3) 0.004(3) 0.002(2) -0.005(3)
C18 0.040(3) 0.096(5) 0.043(3) 0.002(3) 0.009(3) -0.008(3)
C19 0.039(3) 0.115(6) 0.045(4) -0.007(4) 0.009(3) -0.002(3)
C20 0.040(3) 0.094(5) 0.048(3) -0.024(3) 0.008(3) 0.009(3)
C21 0.035(3) 0.063(4) 0.042(3) -0.006(3) 0.000(2) 0.003(2)
C22 0.035(3) 0.050(3) 0.056(3) -0.013(3) -0.003(2) 0.005(2)
C23 0.049(3) 0.061(4) 0.085(5) -0.018(4) 0.001(3) 0.007(3)
C24 0.053(4) 0.050(4) 0.118(7) -0.010(4) -0.006(4) 0.008(3)
C25 0.051(4) 0.059(4) 0.095(5) 0.020(4) -0.004(4) -0.001(3)
C26 0.045(3) 0.058(4) 0.063(4) 0.008(3) 0.000(3) 0.000(3)
C27 0.052(4) 0.079(5) 0.072(4) -0.008(4) 0.004(3) -0.012(3)
C28 0.064(5) 0.106(6) 0.103(6) -0.005(5) 0.013(4) -0.032(4)
C29 0.058(5) 0.137(8) 0.103(7) 0.020(6) 0.020(5) -0.020(5)
C30 0.059(4) 0.103(6) 0.072(5) 0.002(4) 0.020(4) 0.004(4)
C31 0.039(3) 0.081(4) 0.048(3) 0.010(3) 0.005(3) 0.008(3)
C32 0.042(3) 0.067(4) 0.042(3) -0.004(3) -0.002(2) 0.016(3)
C33 0.062(4) 0.107(6) 0.055(4) -0.006(4) 0.011(3) 0.030(4)
C34 0.084(5) 0.100(6) 0.061(4) -0.030(4) 0.004(4) 0.041(5)
C35 0.069(4) 0.074(5) 0.074(5) -0.031(4) -0.005(4) 0.025(4)
C36 0.051(3) 0.053(4) 0.052(3) -0.009(3) -0.010(3) 0.013(3)
C37 0.049(3) 0.048(3) 0.052(3) 0.002(3) -0.011(3) 0.004(3)
C38 0.062(4) 0.053(4) 0.076(5) -0.003(3) -0.021(3) -0.002(3)
C39 0.069(4) 0.063(4) 0.088(5) 0.022(4) -0.023(4) -0.019(4)
C40 0.052(4) 0.085(5) 0.062(4) 0.021(4) -0.010(3) -0.012(3)
C41 0.043(3) 0.063(4) 0.045(3) 0.015(3) -0.005(3) -0.006(3)
C42 0.037(3) 0.074(4) 0.037(3) 0.007(3) -0.002(2) -0.003(3)
C43 0.051(3) 0.101(5) 0.046(3) 0.020(4) 0.007(3) -0.003(3)
C44 0.053(4) 0.141(7) 0.043(4) -0.011(4) 0.015(3) 0.003(4)
C45 0.047(3) 0.108(6) 0.050(4) -0.024(4) 0.007(3) 0.007(4)
C46 0.034(3) 0.070(4) 0.042(3) -0.010(3) -0.003(2) 0.005(3)
C47 0.043(3) 0.064(4) 0.044(3) -0.017(3) -0.007(2) 0.008(3)
C48 0.060(4) 0.073(5) 0.069(4) -0.028(4) -0.004(3) 0.008(3)
C49 0.069(5) 0.065(5) 0.095(6) -0.025(4) -0.017(4) 0.016(4)
C50 0.077(5) 0.062(4) 0.082(5) 0.001(4) -0.010(4) 0.002(4)
C51 0.067(4) 0.051(4) 0.059(4) -0.001(3) 0.003(3) -0.001(3)
Cl1 0.0877(13) 0.0511(9) 0.0901(14) -0.0044(9) 0.0123(11) -0.0038(8)
Cl2 0.0534(9) 0.1154(15) 0.0575(10) 0.0096(10) 0.0012(7) -0.0017(9)
Cl3 0.0626(10) 0.0880(12) 0.0781(12) -0.0061(10) 0.0292(9) 0.0071(9)
Cl4 0.0702(11) 0.0743(11) 0.0887(13) -0.0103(10) 0.0255(10) -0.0173(9)
Fe1 0.0332(4) 0.0414(4) 0.0323(4) -0.0006(3) 0.0035(3) 0.0018(3)
Fe2 0.0337(4) 0.0449(4) 0.0345(4) -0.0029(3) 0.0014(3) 0.0007(3)
O1 0.0364(18) 0.0433(19) 0.0392(19) -0.0015(16) 0.0027(15) 0.0022(14)
O2 0.049(2) 0.060(2) 0.047(2) -0.0049(19) -0.0057(17) 0.0065(18)
O3 0.042(2) 0.082(3) 0.043(2) -0.003(2) -0.0027(17) -0.0008(19)
O4 0.108(5) 0.087(4) 0.155(6) 0.003(4) -0.033(5) -0.006(3)
O5 0.126(5) 0.055(3) 0.181(7) -0.019(4) 0.024(5) 0.022(3)
O6 0.320(13) 0.104(5) 0.099(5) -0.003(4) 0.063(7) 0.051(6)
O7 0.140(6) 0.102(5) 0.186(8) 0.003(5) 0.036(6) -0.048(4)
O12 0.113(5) 0.118(6) 0.352(13) 0.058(7) 0.114(7) 0.017(4)
O13 0.139(6) 0.252(10) 0.134(6) 0.082(7) 0.039(5) 0.078(7)
O14 0.158(8) 0.308(12) 0.190(9) -0.169(9) -0.026(7) 0.082(8)
O15 0.081(4) 0.107(4) 0.131(5) -0.005(4) 0.049(4) 0.014(3)
O20 0.065(3) 0.101(4) 0.093(4) 0.002(3) 0.018(3) 0.015(3)
O21 0.119(6) 0.230(8) 0.117(6) -0.053(6) 0.025(5) -0.048(6)
N1 0.038(2) 0.054(3) 0.042(3) -0.001(2) 0.0059(19) 0.001(2)
N2 0.039(2) 0.050(3) 0.039(2) -0.002(2) 0.0019(19) 0.004(2)
N3 0.035(2) 0.047(2) 0.040(2) 0.002(2) -0.0008(18) -0.0015(19)
N4 0.030(2) 0.058(3) 0.041(2) -0.007(2) 0.0025(18) 0.0039(19)
N5 0.039(2) 0.045(2) 0.047(3) 0.000(2) 0.003(2) 0.0039(19)
N6 0.039(2) 0.063(3) 0.049(3) -0.004(2) 0.002(2) 0.001(2)
N7 0.041(2) 0.057(3) 0.041(2) -0.005(2) 0.001(2) 0.009(2)
N8 0.045(2) 0.047(3) 0.048(3) 0.004(2) -0.004(2) -0.001(2)
N9 0.036(2) 0.063(3) 0.036(2) 0.000(2) 0.0009(18) 0.000(2)
N10 0.047(3) 0.050(3) 0.047(3) -0.005(2) 0.001(2) 0.002(2)

loop_
_atom_type_symbol
_atom_type_description
_atom_type_scat_dispersion_real
_atom_type_scat_dispersion_imag
_atom_type_scat_source
C C 0.0033 0.0016 'International Tables Vol C Tables 4.2.6.8 and 6.1.1.4'
H H 0.0000 0.0000 'International Tables Vol C Tables 4.2.6.8 and 6.1.1.4'
Cl Cl 0.1484 0.1585 'International Tables Vol C Tables 4.2.6.8 and 6.1.1.4'
Fe Fe 0.3463 0.8444 'International Tables Vol C Tables 4.2.6.8 and 6.1.1.4'
O O 0.0106 0.0060 'International Tables Vol C Tables 4.2.6.8 and 6.1.1.4'
N N 0.0061 0.0033 'International Tables Vol C Tables 4.2.6.8 and 6.1.1.4'

loop_
_geom_angle_atom_site_label_1
_geom_angle_atom_site_label_2
_geom_angle_atom_site_label_3
_geom_angle
N1 C1 C2 123.8(6)
N1 C1 H1 118.1
C2 C1 H1 118.1
C3 C2 C1 118.2(6)
C3 C2 H2 120.9
C1 C2 H2 120.9
C2 C3 C4 119.7(6)
C2 C3 H3 120.1
C4 C3 H3 120.1
C5 C4 C3 119.1(6)
C5 C4 H4 120.4
C3 C4 H4 120.4
N1 C5 C4 121.8(6)
N1 C5 C6 115.6(5)
C4 C5 C6 122.2(5)
N2 C6 C7 120.7(6)
N2 C6 C5 114.9(5)
C7 C6 C5 124.3(5)
C8 C7 C6 119.4(6)
C8 C7 H7 120.3
C6 C7 H7 120.3
C7 C8 C9 121.0(6)
C7 C8 H8 119.5
C9 C8 H8 119.5
C8 C9 C10 116.8(6)
C8 C9 H9 121.6
C10 C9 H9 121.6
N2 C10 C9 122.8(5)
N2 C10 C12 114.3(5)
C9 C10 C12 122.9(5)
N3 C12 C13 121.9(5)
N3 C12 C10 114.0(5)
C13 C12 C10 124.1(5)
C14 C13 C12 118.2(6)
C14 C13 H13 120.9
C12 C13 H13 120.9
C13 C14 C15 120.0(6)
C13 C14 H14 120.0
C15 C14 H14 120.0
C16 C15 C14 118.7(5)
C16 C15 H15 120.7
C14 C15 H15 120.7
N3 C16 C15 121.3(5)
N3 C16 C17 114.0(5)
C15 C16 C17 124.7(5)
N4 C17 C18 121.7(6)
N4 C17 C16 113.7(4)
C18 C17 C16 124.6(6)
C19 C18 C17 118.4(6)
C19 C18 H18 120.8
C17 C18 H18 120.8
C20 C19 C18 120.8(6)
C20 C19 H19 119.6
C18 C19 H19 119.6
C19 C20 C21 118.7(6)
C19 C20 H20 120.7
C21 C20 H20 120.7
N4 C21 C20 120.2(6)
N4 C21 C22 114.4(5)
C20 C21 C22 125.3(5)
N5 C22 C23 122.0(6)
N5 C22 C21 114.5(5)
C23 C22 C21 123.2(6)
C24 C23 C22 118.9(7)
C24 C23 H23 120.5
C22 C23 H23 120.5
C23 C24 C25 120.1(6)
C23 C24 H24 120.0
C25 C24 H24 120.0
C24 C25 C26 117.8(7)
C24 C25 H25 121.1
C26 C25 H25 121.1
N5 C26 C25 122.8(6)
N5 C26 H26 118.6
C25 C26 H26 118.6
N6 C27 C28 122.9(7)
N6 C27 H27 118.6
C28 C27 H27 118.6
C27 C28 C29 118.4(8)
C27 C28 H28 120.8
C29 C28 H28 120.8
C30 C29 C28 119.3(7)
C30 C29 H29 120.3
C28 C29 H29 120.3
C29 C30 C31 119.4(7)
C29 C30 H30 120.3
C31 C30 H30 120.3
N6 C31 C30 121.8(6)
N6 C31 C32 114.3(5)
C30 C31 C32 123.5(6)
N7 C32 C33 121.1(6)
N7 C32 C31 114.1(5)
C33 C32 C31 124.6(6)
C34 C33 C32 118.0(7)
C34 C33 H33 121.0
C32 C33 H33 121.0
C35 C34 C33 121.2(6)
C35 C34 H34 119.4
C33 C34 H34 119.4
C34 C35 C36 117.8(7)
C34 C35 H35 121.1
C36 C35 H35 121.1
N7 C36 C35 121.7(6)
N7 C36 C37 114.1(5)
C35 C36 C37 124.2(6)
N8 C37 C38 121.0(6)
N8 C37 C36 114.1(5)
C38 C37 C36 124.9(6)
C39 C38 C37 119.6(7)
C39 C38 H38 120.2
C37 C38 H38 120.2
C38 C39 C40 119.1(6)
C38 C39 H39 120.4
C40 C39 H39 120.4
C39 C40 C41 119.6(6)
C39 C40 H40 120.2
C41 C40 H40 120.2
N8 C41 C40 120.8(6)
N8 C41 C42 114.5(5)
C40 C41 C42 124.7(6)
N9 C42 C43 121.6(6)
N9 C42 C41 114.6(5)
C43 C42 C41 123.7(6)
C44 C43 C42 118.3(6)
C44 C43 H43 120.9
C42 C43 H43 120.9
C45 C44 C43 119.9(6)
C45 C44 H44 120.0
C43 C44 H44 120.0
C44 C45 C46 119.9(7)
C44 C45 H45 120.1
C46 C45 H45 120.1
N9 C46 C45 121.4(6)
N9 C46 C47 114.0(5)
C45 C46 C47 124.5(6)
N10 C47 C48 121.1(6)
N10 C47 C46 116.3(5)
C48 C47 C46 122.5(6)
C49 C48 C47 119.8(7)
C49 C48 H48 120.1
C47 C48 H48 120.1
C48 C49 C50 119.6(7)
C48 C49 H49 120.2
C50 C49 H49 120.2
C51 C50 C49 117.7(7)
C51 C50 H50 121.1
C49 C50 H50 121.1
N10 C51 C50 124.2(6)
N10 C51 H51 117.9
C50 C51 H51 117.9
O6 Cl1 O7 105.5(5)
O6 Cl1 O5 109.7(4)
O7 Cl1 O5 112.4(4)
O6 Cl1 O4 109.1(6)
O7 Cl1 O4 109.0(5)
O5 Cl1 O4 111.1(4)
O9' Cl2 O11' 135.7(9)
O9' Cl2 O9 44.5(7)
O11' Cl2 O9 127.6(9)
O9' Cl2 O11 108.2(8)
O11' Cl2 O11 110.2(9)
O9 Cl2 O11 116.1(6)
O9' Cl2 O10' 111.3(9)
O11' Cl2 O10' 110.5(9)
O9 Cl2 O10' 110.8(10)
O11 Cl2 O10' 10.4(10)
O9' Cl2 O10 142.8(8)
O11' Cl2 O10 21.7(8)
O9 Cl2 O10 115.0(7)
O11 Cl2 O10 109.0(5)
O10' Cl2 O10 105.2(9)
O9' Cl2 O8 67.4(7)
O11' Cl2 O8 81.0(8)
O9 Cl2 O8 106.6(7)
O11 Cl2 O8 106.8(5)
O10' Cl2 O8 117.2(9)
O10 Cl2 O8 102.0(5)
O9' Cl2 O8' 93.2(7)
O11' Cl2 O8' 97.2(7)
O9 Cl2 O8' 48.7(6)
O11 Cl2 O8' 105.3(7)
O10' Cl2 O8' 95.0(8)
O10 Cl2 O8' 76.6(6)
O8 Cl2 O8' 146.4(7)
O14 Cl3 O12 109.5(7)
O14 Cl3 O13 108.8(8)
O12 Cl3 O13 107.1(6)
O14 Cl3 O15 106.6(5)
O12 Cl3 O15 113.6(4)
O13 Cl3 O15 111.1(4)
O17' Cl4 O18' 116.1(8)
O17' Cl4 O16 89.1(8)
O18' Cl4 O16 126.1(9)
O17' Cl4 O19 72.8(7)
O18' Cl4 O19 118.0(8)
O16 Cl4 O19 114.8(7)
O17' Cl4 O16' 111.3(7)
O18' Cl4 O16' 111.6(8)
O16 Cl4 O16' 22.3(7)
O19 Cl4 O16' 121.3(7)
O17' Cl4 O17 152.6(7)
O18' Cl4 O17 38.2(8)
O16 Cl4 O17 113.8(6)
O19 Cl4 O17 108.0(6)
O16' Cl4 O17 92.0(6)
O17' Cl4 O18 52.8(6)
O18' Cl4 O18 65.8(8)
O16 Cl4 O18 106.3(6)
O19 Cl4 O18 109.5(6)
O16' Cl4 O18 118.4(6)
O17 Cl4 O18 103.9(5)
O17' Cl4 O19' 104.0(7)
O18' Cl4 O19' 107.4(8)
O16 Cl4 O19' 111.4(7)
O19 Cl4 O19' 31.6(6)
O16' Cl4 O19' 105.3(6)
O17 Cl4 O19' 82.3(6)
O18 Cl4 O19' 135.3(6)
O1 Fe1 O2 177.80(15)
O1 Fe1 N4 85.84(15)
O2 Fe1 N4 91.99(15)
O1 Fe1 N3 95.44(15)
O2 Fe1 N3 84.20(15)
N4 Fe1 N3 70.60(16)
O1 Fe1 N2 102.94(15)
O2 Fe1 N2 78.99(15)
N4 Fe1 N2 140.46(16)
N3 Fe1 N2 70.22(15)
O1 Fe1 N5 102.51(15)
O2 Fe1 N5 76.33(15)
N4 Fe1 N5 70.30(16)
N3 Fe1 N5 135.28(15)
N2 Fe1 N5 141.06(16)
O1 Fe1 N1 85.74(15)
O2 Fe1 N1 95.93(15)
N4 Fe1 N1 148.90(16)
N3 Fe1 N1 140.07(16)
N2 Fe1 N1 70.65(16)
N5 Fe1 N1 82.44(15)
O1 Fe2 O3 175.90(16)
O1 Fe2 N7 85.39(15)
O3 Fe2 N7 96.11(16)
O1 Fe2 N8 96.11(16)
O3 Fe2 N8 87.99(16)
N7 Fe2 N8 70.19(17)
O1 Fe2 N9 102.06(15)
O3 Fe2 N9 79.22(15)
N7 Fe2 N9 140.41(17)
N8 Fe2 N9 70.37(17)
O1 Fe2 N6 99.83(16)
O3 Fe2 N6 77.18(16)
N7 Fe2 N6 69.87(17)
N8 Fe2 N6 135.33(17)
N9 Fe2 N6 143.58(17)
O1 Fe2 N10 84.77(15)
O3 Fe2 N10 92.05(16)
N7 Fe2 N10 149.30(17)
N8 Fe2 N10 139.84(17)
N9 Fe2 N10 70.22(17)
N6 Fe2 N10 83.29(17)
Fe1 O1 Fe2 169.1(2)
C1 N1 C5 117.4(5)
C1 N1 Fe1 124.7(4)
C5 N1 Fe1 117.2(4)
C10 N2 C6 119.3(5)
C10 N2 Fe1 119.9(3)
C6 N2 Fe1 120.2(4)
C12 N3 C16 119.9(5)
C12 N3 Fe1 120.8(3)
C16 N3 Fe1 119.3(3)
C17 N4 C21 120.2(5)
C17 N4 Fe1 119.8(3)
C21 N4 Fe1 118.3(3)
C26 N5 C22 117.9(5)
C26 N5 Fe1 125.9(4)
C22 N5 Fe1 116.0(4)
C27 N6 C31 118.0(5)
C27 N6 Fe2 125.6(4)
C31 N6 Fe2 116.5(4)
C32 N7 C36 120.2(5)
C32 N7 Fe2 118.0(4)
C36 N7 Fe2 119.0(4)
C37 N8 C41 119.9(5)
C37 N8 Fe2 119.9(4)
C41 N8 Fe2 120.1(4)
C42 N9 C46 118.9(5)
C42 N9 Fe2 119.7(4)
C46 N9 Fe2 121.1(4)
C51 N10 C47 117.4(5)
C51 N10 Fe2 124.3(4)
C47 N10 Fe2 117.5(4)

loop_
_geom_bond_atom_site_label_1
_geom_bond_atom_site_label_2
_geom_bond_distance
C1 N1 1.341(7)
C1 C2 1.380(8)
C1 H1 0.9300
C2 C3 1.360(10)
C2 H2 0.9300
C3 C4 1.383(10)
C3 H3 0.9300
C4 C5 1.381(8)
C4 H4 0.9300
C5 N1 1.352(7)
C5 C6 1.467(8)
C6 N2 1.347(6)
C6 C7 1.388(8)
C7 C8 1.356(9)
C7 H7 0.9300
C8 C9 1.385(9)
C8 H8 0.9300
C9 C10 1.388(8)
C9 H9 0.9300
C10 N2 1.338(7)
C10 C12 1.469(8)
C12 N3 1.334(6)
C12 C13 1.397(8)
C13 C14 1.373(9)
C13 H13 0.9300
C14 C15 1.399(9)
C14 H14 0.9300
C15 C16 1.376(8)
C15 H15 0.9300
C16 N3 1.354(6)
C16 C17 1.475(8)
C17 N4 1.343(7)
C17 C18 1.379(7)
C18 C19 1.377(10)
C18 H18 0.9300
C19 C20 1.362(9)
C19 H19 0.9300
C20 C21 1.409(8)
C20 H20 0.9300
C21 N4 1.346(7)
C21 C22 1.467(8)
C22 N5 1.354(7)
C22 C23 1.378(8)
C23 C24 1.365(10)
C23 H23 0.9300
C24 C25 1.375(10)
C24 H24 0.9300
C25 C26 1.394(9)
C25 H25 0.9300
C26 N5 1.331(7)
C26 H26 0.9300
C27 N6 1.343(8)
C27 C28 1.378(9)
C27 H27 0.9300
C28 C29 1.382(11)
C28 H28 0.9300
C29 C30 1.374(11)
C29 H29 0.9300
C30 C31 1.376(9)
C30 H30 0.9300
C31 N6 1.355(7)
C31 C32 1.474(8)
C32 N7 1.343(7)
C32 C33 1.391(8)
C33 C34 1.387(10)
C33 H33 0.9300
C34 C35 1.370(10)
C34 H34 0.9300
C35 C36 1.393(8)
C35 H35 0.9300
C36 N7 1.343(7)
C36 C37 1.464(8)
C37 N8 1.335(7)
C37 C38 1.398(8)
C38 C39 1.364(10)
C38 H38 0.9300
C39 C40 1.377(10)
C39 H39 0.9300
C40 C41 1.389(8)
C40 H40 0.9300
C41 N8 1.347(7)
C41 C42 1.453(8)
C42 N9 1.347(7)
C42 C43 1.396(8)
C43 C44 1.372(10)
C43 H43 0.9300
C44 C45 1.362(10)
C44 H44 0.9300
C45 C46 1.372(8)
C45 H45 0.9300
C46 N9 1.348(7)
C46 C47 1.459(8)
C47 N10 1.351(7)
C47 C48 1.398(8)
C48 C49 1.358(10)
C48 H48 0.9300
C49 C50 1.380(10)
C49 H49 0.9300
C50 C51 1.375(9)
C50 H50 0.9300
C51 N10 1.340(7)
C51 H51 0.9300
Cl1 O6 1.383(7)
Cl1 O7 1.395(6)
Cl1 O5 1.395(5)
Cl1 O4 1.418(6)
Cl2 O9' 1.326(11)
Cl2 O11' 1.330(11)
Cl2 O9 1.356(10)
Cl2 O11 1.407(7)
Cl2 O10' 1.443(12)
Cl2 O10 1.466(7)
Cl2 O8 1.475(9)
Cl2 O8' 1.582(11)
Cl3 O14 1.314(8)
Cl3 O12 1.368(7)
Cl3 O13 1.380(7)
Cl3 O15 1.410(5)
Cl4 O17' 1.373(11)
Cl4 O18' 1.392(11)
Cl4 O16 1.407(9)
Cl4 O19 1.409(9)
Cl4 O16' 1.432(9)
Cl4 O17 1.463(8)
Cl4 O18 1.483(8)
Cl4 O19' 1.488(10)
Fe1 O1 1.793(3)
Fe1 O2 2.173(4)
Fe1 N4 2.214(4)
Fe1 N3 2.229(4)
Fe1 N2 2.233(4)
Fe1 N5 2.275(4)
Fe1 N1 2.315(4)
Fe2 O1 1.796(3)
Fe2 O3 2.103(4)
Fe2 N7 2.224(4)
Fe2 N8 2.234(4)
Fe2 N9 2.236(4)
Fe2 N6 2.285(4)
Fe2 N10 2.306(5)
